data_2232425
loop_
_publ_author_name
'Kinfe, Henok H.'
'Aderibigbe, Blessing A.'
'Muller, Alfred'

_publ_section_title
;
 1,5-Anhydro-3,6-di-<i>O</i>-benzyl-2-deoxy-1,2-<i>C</i>-dichloromethylene-<small>D</small>-<i>glycero</i>-<small>D</small>-<i>gulo</i>-hexitol
;
_journal_coeditor_code PV2453
_journal_issue 11
_journal_name_full 'Acta Crystallographica Section E'
_journal_page_first o2888
_journal_paper_doi 10.1107/S1600536811040815
_journal_volume 67
_journal_year 2011
_chemical_formula_iupac 'C21 H22 Cl2 O4'
_chemical_formula_moiety 'C21 H22 Cl2 O4'
_chemical_formula_sum 'C21 H22 Cl2 O4'
_chemical_formula_weight 409.29
_chemical_name_systematic
;
1,5-Anhydro-3,6-di-<i>O</i>-benzyl-2-deoxy-1,2-<i>C</i>-dichloromethylene-
D-<i>glycero</i>-D-<i>gulo</i>-hexitol
;
_space_group_IT_number 19
_symmetry_cell_setting orthorhombic
_symmetry_space_group_name_Hall 'P 2ac 2ab'
_symmetry_space_group_name_H-M 'P 21 21 21'
_atom_sites_solution_hydrogens geom
_atom_sites_solution_primary direct
_atom_sites_solution_secondary difmap
_audit_creation_method 'WinGX routine CIF_UPDATE'
_cell_angle_alpha 90
_cell_angle_beta 90
_cell_angle_gamma 90
_cell_formula_units_Z 4
_cell_length_a 5.29850(10)
_cell_length_b 18.8511(3)
_cell_length_c 19.5973(4)
_cell_measurement_reflns_used 8719
_cell_measurement_temperature 100(2)
_cell_measurement_theta_max 64.48
_cell_measurement_theta_min 4.51
_cell_volume 1957.43(6)
_computing_cell_refinement 'SAINT (Bruker, 2008)'
_computing_data_collection 'APEX2 (Bruker, 2011)'
_computing_data_reduction 'SAINT and XPREP (Bruker, 2008)'
_computing_molecular_graphics 'DIAMOND (Brandenburg & Putz, 2005)'
_computing_publication_material 'WinGX (Farrugia, 1999)'
_computing_structure_refinement 'SHELXL97 (Sheldrick, 2008)'
_computing_structure_solution 'SIR97 (Altomare <i>et al.</i>, 1999)'
_diffrn_ambient_temperature 100(2)
_diffrn_detector_area_resol_mean 8.4
_diffrn_measured_fraction_theta_full 0.978
_diffrn_measured_fraction_theta_max 0.978
_diffrn_measurement_device_type 'Bruker APEX DUO 4K CCD'
_diffrn_measurement_method '\f and \w'
_diffrn_radiation_monochromator 'Incoatec Quazar Multilayer Mirror'
_diffrn_radiation_type CuK\a
_diffrn_radiation_wavelength 1.54178
_diffrn_reflns_av_R_equivalents 0.0376
_diffrn_reflns_limit_h_max 6
_diffrn_reflns_limit_h_min -3
_diffrn_reflns_limit_k_max 22
_diffrn_reflns_limit_k_min -21
_diffrn_reflns_limit_l_max 22
_diffrn_reflns_limit_l_min -22
_diffrn_reflns_number 14434
_diffrn_reflns_theta_full 64.94
_diffrn_reflns_theta_max 64.94
_diffrn_reflns_theta_min 4.51
_diffrn_standards_decay_% 0
_diffrn_standards_interval_count 0
_diffrn_standards_interval_time 0
_diffrn_standards_number 0
_exptl_absorpt_coefficient_mu 3.188
_exptl_absorpt_correction_T_max 0.8569
_exptl_absorpt_correction_T_min 0.6295
_exptl_absorpt_correction_type multi-scan
_exptl_absorpt_process_details
;
(SADABS; Bruker, 2008)
;
_exptl_crystal_colour colorless
_exptl_crystal_density_diffrn 1.389
_exptl_crystal_density_method 'not measured'
_exptl_crystal_description needle
_exptl_crystal_F_000 856
_exptl_crystal_size_max 0.16
_exptl_crystal_size_mid 0.06
_exptl_crystal_size_min 0.05
_refine_diff_density_max 0.142
_refine_diff_density_min -0.185
_refine_ls_abs_structure_details 'Flack (1983), 1327 Friedel Pairs'
_refine_ls_abs_structure_Flack 0.009(9)
_refine_ls_extinction_method none
_refine_ls_goodness_of_fit_ref 1.049
_refine_ls_hydrogen_treatment constr
_refine_ls_matrix_type full
_refine_ls_number_parameters 245
_refine_ls_number_reflns 3241
_refine_ls_number_restraints 0
_refine_ls_restrained_S_all 1.049
_refine_ls_R_factor_all 0.0241
_refine_ls_R_factor_gt 0.0226
_refine_ls_shift/su_max 0.001
_refine_ls_shift/su_mean 0
_refine_ls_structure_factor_coef Fsqd
_refine_ls_weighting_details 'calc w=1/[\s^2^(Fo^2^)+(0.0249P)^2^+0.1406P] where P=(Fo^2^+2Fc^2^)/3'
_refine_ls_weighting_scheme calc
_refine_ls_wR_factor_ref 0.0547
_reflns_number_gt 3108
_reflns_number_total 3241
_reflns_threshold_expression >2sigma(I)
_cod_data_source_file pv2453.cif
_cod_data_source_block I
_cod_database_code 2232425
_cod_database_fobs_code 2232425

loop_
_symmetry_equiv_pos_as_xyz
'x, y, z'
'x+1/2, -y+1/2, -z'
'-x, y+1/2, -z+1/2'
'-x+1/2, -y, z+1/2'

loop_
_atom_site_type_symbol
_atom_site_label
_atom_site_fract_x
_atom_site_fract_y
_atom_site_fract_z
_atom_site_U_iso_or_equiv
_atom_site_adp_type
_atom_site_calc_flag
_atom_site_refinement_flags
_atom_site_occupancy
C C1 0.5355(4) 1.08839(10) 0.90087(9) 0.0335(4) Uani d . 1
H H1 0.4672 1.0591 0.866 0.04 Uiso calc R 1
C C2 0.7181(4) 1.13816(11) 0.88478(10) 0.0425(5) Uani d . 1
H H2 0.7732 1.143 0.8389 0.051 Uiso calc R 1
C C3 0.8206(4) 1.18073(11) 0.93482(10) 0.0354(5) Uani d . 1
H H3 0.9442 1.2153 0.9234 0.042 Uiso calc R 1
C C4 0.7428(3) 1.17297(9) 1.00165(9) 0.0292(4) Uani d . 1
H H4 0.8145 1.2017 1.0365 0.035 Uiso calc R 1
C C6 0.5596(3) 1.12310(9) 1.01784(9) 0.0287(4) Uani d . 1
H H6 0.5073 1.1177 1.0639 0.034 Uiso calc R 1
C C7 0.4516(3) 1.08095(9) 0.96753(9) 0.0242(4) Uani d . 1
C C8 0.2384(4) 1.03164(9) 0.98508(9) 0.0277(4) Uani d . 1
H H8A 0.2523 1.017 1.0335 0.033 Uiso calc R 1
H H8B 0.0754 1.0565 0.979 0.033 Uiso calc R 1
C C9 0.0295(3) 0.92729(9) 0.95300(8) 0.0228(4) Uani d . 1
H H9A -0.1252 0.9554 0.9444 0.027 Uiso calc R 1
H H9B 0.0258 0.9108 1.0009 0.027 Uiso calc R 1
C C10 0.0368(3) 0.86420(8) 0.90551(8) 0.0190(3) Uani d . 1
H H10 -0.1134 0.8344 0.917 0.023 Uiso calc R 1
C C11 0.2697(3) 0.81673(8) 0.91569(8) 0.0169(3) Uani d . 1
H H11 0.417 0.8468 0.9292 0.02 Uiso calc R 1
C C12 0.3303(3) 0.77835(8) 0.84966(8) 0.0165(3) Uani d . 1
H H12 0.1789 0.7518 0.8331 0.02 Uiso calc R 1
C C13 0.4032(3) 0.83516(8) 0.79898(8) 0.0175(3) Uani d . 1
H H13 0.5868 0.8472 0.7966 0.021 Uiso calc R 1
C C14 0.2225(3) 0.89727(8) 0.79761(8) 0.0193(3) Uani d . 1
H H14 0.2957 0.9461 0.7955 0.023 Uiso calc R 1
C C15 0.2516(3) 0.85065(9) 0.73630(8) 0.0198(3) Uani d . 1
C C16 0.5667(3) 0.68293(8) 0.80641(8) 0.0190(3) Uani d . 1
H H16A 0.6067 0.7097 0.7643 0.023 Uiso calc R 1
H H16B 0.4088 0.6561 0.7985 0.023 Uiso calc R 1
C C17 0.7775(3) 0.63247(8) 0.82228(8) 0.0192(3) Uani d . 1
C C18 0.8761(3) 0.62666(9) 0.88720(9) 0.0258(4) Uani d . 1
H H18 0.8135 0.6562 0.9227 0.031 Uiso calc R 1
C C19 1.0653(4) 0.57824(11) 0.90107(11) 0.0381(5) Uani d . 1
H H19 1.1307 0.5746 0.9461 0.046 Uiso calc R 1
C C20 1.1593(3) 0.53552(10) 0.85055(12) 0.0404(5) Uani d . 1
H H20 1.2892 0.5024 0.8605 0.048 Uiso calc R 1
C C21 1.0652(3) 0.54082(10) 0.78545(12) 0.0401(5) Uani d . 1
H H21 1.1301 0.5113 0.7503 0.048 Uiso calc R 1
C C22 0.8757(3) 0.58918(10) 0.77109(10) 0.0319(4) Uani d . 1
H H22 0.812 0.5929 0.7259 0.038 Uiso calc R 1
O O1 0.2452(2) 0.97025(6) 0.94223(6) 0.0233(3) Uani d . 1
O O2 0.00229(19) 0.88752(6) 0.83550(5) 0.0204(2) Uani d . 1
O O3 0.2084(2) 0.76993(6) 0.97025(5) 0.0212(3) Uani d . 1
H H3A 0.3402 0.7498 0.9841 0.032 Uiso calc R 1
O O4 0.5327(2) 0.73099(5) 0.86182(5) 0.0177(2) Uani d . 1
Cl Cl1 0.41378(7) 0.88614(2) 0.66614(2) 0.02898(11) Uani d . 1
Cl Cl2 0.00637(7) 0.79466(2) 0.711124(19) 0.02339(10) Uani d . 1

loop_
_atom_site_aniso_label
_atom_site_aniso_U_11
_atom_site_aniso_U_22
_atom_site_aniso_U_33
_atom_site_aniso_U_12
_atom_site_aniso_U_13
_atom_site_aniso_U_23
C1 0.0449(12) 0.0313(10) 0.0242(9) -0.0091(9) -0.0094(8) -0.0001(8)
C2 0.0609(14) 0.0429(12) 0.0238(10) -0.0156(11) -0.0032(10) 0.0071(9)
C3 0.0414(11) 0.0277(10) 0.0370(11) -0.0071(9) -0.0040(8) 0.0040(9)
C4 0.0328(11) 0.0236(9) 0.0312(10) 0.0032(8) -0.0041(8) -0.0067(8)
C6 0.0321(10) 0.0271(10) 0.0270(9) 0.0047(8) 0.0042(7) -0.0073(8)
C7 0.0249(10) 0.0191(9) 0.0286(9) 0.0066(7) -0.0018(7) -0.0017(7)
C8 0.0302(10) 0.0220(9) 0.0309(10) 0.0035(8) 0.0049(8) -0.0091(8)
C9 0.0180(9) 0.0255(9) 0.0248(9) 0.0044(7) 0.0039(7) 0.0002(7)
C10 0.0153(8) 0.0219(8) 0.0197(8) 0.0009(7) 0.0019(6) 0.0030(6)
C11 0.0134(8) 0.0182(8) 0.0192(8) -0.0015(7) -0.0013(6) 0.0021(6)
C12 0.0118(8) 0.0184(8) 0.0193(8) 0.0006(6) -0.0017(6) 0.0011(7)
C13 0.0126(7) 0.0194(8) 0.0206(8) -0.0007(6) 0.0001(6) 0.0026(7)
C14 0.0159(8) 0.0188(8) 0.0231(8) -0.0007(6) -0.0010(6) 0.0025(7)
C15 0.0165(8) 0.0216(9) 0.0212(8) -0.0017(7) -0.0001(6) 0.0047(7)
C16 0.0207(8) 0.0171(8) 0.0192(8) -0.0007(6) -0.0016(6) -0.0012(6)
C17 0.0155(8) 0.0145(8) 0.0277(9) -0.0041(6) 0.0024(7) -0.0010(7)
C18 0.0231(9) 0.0281(10) 0.0261(9) 0.0049(8) 0.0015(7) 0.0037(8)
C19 0.0298(11) 0.0417(12) 0.0429(12) 0.0095(9) -0.0045(8) 0.0103(10)
C20 0.0234(10) 0.0260(10) 0.0717(16) 0.0089(8) -0.0016(9) 0.0021(11)
C21 0.0231(10) 0.0260(10) 0.0712(15) 0.0002(8) 0.0070(10) -0.0215(10)
C22 0.0234(9) 0.0328(10) 0.0395(11) -0.0008(8) -0.0024(8) -0.0179(8)
O1 0.0220(6) 0.0199(6) 0.0280(6) 0.0017(5) 0.0058(5) -0.0077(5)
O2 0.0156(5) 0.0245(6) 0.0210(5) 0.0039(5) -0.0006(4) 0.0016(5)
O3 0.0197(6) 0.0251(6) 0.0188(6) 0.0016(5) 0.0013(5) 0.0058(5)
O4 0.0183(6) 0.0179(5) 0.0170(5) 0.0036(5) -0.0025(4) -0.0011(4)
Cl1 0.0229(2) 0.0396(3) 0.0245(2) -0.00114(19) 0.00327(16) 0.0137(2)
Cl2 0.01837(19) 0.0297(2) 0.02214(19) -0.00268(17) -0.00245(15) -0.00181(16)

loop_
_atom_type_symbol
_atom_type_description
_atom_type_scat_dispersion_real
_atom_type_scat_dispersion_imag
_atom_type_scat_source
C C 0.0181 0.0091 'International Tables Vol C Tables 4.2.6.8 and 6.1.1.4'
H H 0 0 'International Tables Vol C Tables 4.2.6.8 and 6.1.1.4'
O O 0.0492 0.0322 'International Tables Vol C Tables 4.2.6.8 and 6.1.1.4'
Cl Cl 0.3639 0.7018 'International Tables Vol C Tables 4.2.6.8 and 6.1.1.4'

loop_
_geom_angle_atom_site_label_1
_geom_angle_atom_site_label_2
_geom_angle_atom_site_label_3
_geom_angle
C2 C1 C7 120.47(17)
C2 C1 H1 119.8
C7 C1 H1 119.8
C3 C2 C1 120.52(19)
C3 C2 H2 119.7
C1 C2 H2 119.7
C2 C3 C4 119.70(19)
C2 C3 H3 120.2
C4 C3 H3 120.2
C3 C4 C6 119.82(17)
C3 C4 H4 120.1
C6 C4 H4 120.1
C4 C6 C7 120.86(16)
C4 C6 H6 119.6
C7 C6 H6 119.6
C1 C7 C6 118.60(17)
C1 C7 C8 121.26(16)
C6 C7 C8 120.05(16)
O1 C8 C7 110.31(13)
O1 C8 H8A 109.6
C7 C8 H8A 109.6
O1 C8 H8B 109.6
C7 C8 H8B 109.6
H8A C8 H8B 108.1
O1 C9 C10 109.73(12)
O1 C9 H9A 109.7
C10 C9 H9A 109.7
O1 C9 H9B 109.7
C10 C9 H9B 109.7
H9A C9 H9B 108.2
O2 C10 C9 109.91(12)
O2 C10 C11 113.57(12)
C9 C10 C11 113.50(13)
O2 C10 H10 106.4
C9 C10 H10 106.4
C11 C10 H10 106.4
O3 C11 C12 113.16(12)
O3 C11 C10 105.95(12)
C12 C11 C10 109.68(12)
O3 C11 H11 109.3
C12 C11 H11 109.3
C10 C11 H11 109.3
O4 C12 C13 111.35(12)
O4 C12 C11 108.51(12)
C13 C12 C11 106.06(12)
O4 C12 H12 110.3
C13 C12 H12 110.3
C11 C12 H12 110.3
C15 C13 C12 122.73(13)
C15 C13 C14 59.65(10)
C12 C13 C14 113.49(13)
C15 C13 H13 116.1
C12 C13 H13 116.1
C14 C13 H13 116.1
O2 C14 C15 115.86(13)
O2 C14 C13 114.71(13)
C15 C14 C13 59.64(10)
O2 C14 H14 117.9
C15 C14 H14 117.9
C13 C14 H14 117.9
C13 C15 C14 60.72(10)
C13 C15 Cl2 120.91(11)
C14 C15 Cl2 120.36(11)
C13 C15 Cl1 117.06(11)
C14 C15 Cl1 117.12(11)
Cl2 C15 Cl1 111.95(9)
O4 C16 C17 109.83(12)
O4 C16 H16A 109.7
C17 C16 H16A 109.7
O4 C16 H16B 109.7
C17 C16 H16B 109.7
H16A C16 H16B 108.2
C18 C17 C22 118.41(16)
C18 C17 C16 121.58(14)
C22 C17 C16 120.01(15)
C17 C18 C19 120.55(17)
C17 C18 H18 119.7
C19 C18 H18 119.7
C20 C19 C18 120.64(19)
C20 C19 H19 119.7
C18 C19 H19 119.7
C19 C20 C21 119.78(18)
C19 C20 H20 120.1
C21 C20 H20 120.1
C20 C21 C22 119.98(18)
C20 C21 H21 120
C22 C21 H21 120
C21 C22 C17 120.65(18)
C21 C22 H22 119.7
C17 C22 H22 119.7
C9 O1 C8 110.77(12)
C14 O2 C10 115.94(11)
C11 O3 H3A 109.5
C12 O4 C16 111.61(11)

loop_
_geom_bond_atom_site_label_1
_geom_bond_atom_site_label_2
_geom_bond_distance
C1 C2 1.384(3)
C1 C7 1.387(3)
C1 H1 0.95
C2 C3 1.379(3)
C2 H2 0.95
C3 C4 1.381(3)
C3 H3 0.95
C4 C6 1.388(3)
C4 H4 0.95
C6 C7 1.389(2)
C6 H6 0.95
C7 C8 1.503(3)
C8 O1 1.4303(19)
C8 H8A 0.99
C8 H8B 0.99
C9 O1 1.416(2)
C9 C10 1.511(2)
C9 H9A 0.99
C9 H9B 0.99
C10 O2 1.4523(18)
C10 C11 1.538(2)
C10 H10 1
C11 O3 1.4239(18)
C11 C12 1.517(2)
C11 H11 1
C12 O4 1.4157(18)
C12 C13 1.511(2)
C12 H12 1
C13 C15 1.496(2)
C13 C14 1.513(2)
C13 H13 1
C14 O2 1.3950(19)
C14 C15 1.497(2)
C14 H14 1
C15 Cl2 1.7452(16)
C15 Cl1 1.7541(16)
C16 O4 1.4254(18)
C16 C17 1.500(2)
C16 H16A 0.99
C16 H16B 0.99
C17 C18 1.380(2)
C17 C22 1.394(2)
C18 C19 1.383(2)
C18 H18 0.95
C19 C20 1.370(3)
C19 H19 0.95
C20 C21 1.373(3)
C20 H20 0.95
C21 C22 1.385(3)
C21 H21 0.95
C22 H22 0.95
O3 H3A 0.84

loop_
_geom_hbond_atom_site_label_D
_geom_hbond_atom_site_label_H
_geom_hbond_atom_site_label_A
_geom_hbond_site_symmetry_A
_geom_hbond_distance_DH
_geom_hbond_distance_HA
_geom_hbond_distance_DA
_geom_hbond_angle_DHA
_geom_hbond_publ_flag
O3 H3A O3 2_567 0.84 2.18 2.9905(10) 162.7 y
C11 H11 O1 . 1.00 2.51 2.9433(19) 105.6 n
C12 H12 Cl2 . 1.00 2.68 3.2266(15) 114.3 n
C13 H13 O2 1_655 1.00 2.45 3.4005(19) 158.4 y
C18 H18 O4 . 0.95 2.37 2.725(2) 101.5 n
C18 H18 O3 2_567 0.95 2.58 3.521(2) 170.7 y
C20 H20 Cl1 3_746 0.95 2.75 3.6268(19) 154.2 y
C8 H8B Cg1 1_455 0.99 2.76 3.7480(18) 175 y
C16 H16B Cg2 1_455 0.99 2.79 3.7195(17) 156 y

loop_
_geom_torsion_atom_site_label_1
_geom_torsion_atom_site_label_2
_geom_torsion_atom_site_label_3
_geom_torsion_atom_site_label_4
_geom_torsion
C7 C1 C2 C3 0.5(3)
C1 C2 C3 C4 0.9(3)
C2 C3 C4 C6 -0.9(3)
C3 C4 C6 C7 -0.4(3)
C2 C1 C7 C6 -1.7(3)
C2 C1 C7 C8 174.77(17)
C4 C6 C7 C1 1.7(3)
C4 C6 C7 C8 -174.85(16)
C1 C7 C8 O1 34.7(2)
C6 C7 C8 O1 -148.89(15)
O1 C9 C10 O2 -68.30(16)
O1 C9 C10 C11 60.10(17)
O2 C10 C11 O3 -149.38(12)
C9 C10 C11 O3 84.13(15)
O2 C10 C11 C12 -26.92(18)
C9 C10 C11 C12 -153.42(13)
O3 C11 C12 O4 -57.46(16)
C10 C11 C12 O4 -175.51(12)
O3 C11 C12 C13 -177.19(12)
C10 C11 C12 C13 64.76(16)
O4 C12 C13 C15 126.95(15)
C11 C12 C13 C15 -115.19(16)
O4 C12 C13 C14 -165.12(12)
C11 C12 C13 C14 -47.26(17)
C15 C13 C14 O2 106.67(15)
C12 C13 C14 O2 -8.71(19)
C12 C13 C14 C15 -115.39(15)
C12 C13 C15 C14 99.94(16)
C12 C13 C15 Cl2 -9.9(2)
C14 C13 C15 Cl2 -109.85(14)
C12 C13 C15 Cl1 -152.58(12)
C14 C13 C15 Cl1 107.49(13)
O2 C14 C15 C13 -104.74(15)
O2 C14 C15 Cl2 6.00(19)
C13 C14 C15 Cl2 110.74(14)
O2 C14 C15 Cl1 147.88(11)
C13 C14 C15 Cl1 -107.39(13)
O4 C16 C17 C18 12.7(2)
O4 C16 C17 C22 -168.31(14)
C22 C17 C18 C19 -0.9(2)
C16 C17 C18 C19 178.06(16)
C17 C18 C19 C20 0.4(3)
C18 C19 C20 C21 0.1(3)
C19 C20 C21 C22 -0.1(3)
C20 C21 C22 C17 -0.4(3)
C18 C17 C22 C21 0.9(3)
C16 C17 C22 C21 -178.06(16)
C10 C9 O1 C8 178.08(13)
C7 C8 O1 C9 -173.42(14)
C15 C14 O2 C10 117.76(14)
C13 C14 O2 C10 51.05(17)
C9 C10 O2 C14 96.56(15)
C11 C10 O2 C14 -31.80(18)
C13 C12 O4 C16 -75.51(15)
C11 C12 O4 C16 168.12(12)
C17 C16 O4 C12 -178.33(12)

loop_
_cod_related_entry_id
_cod_related_entry_database
_cod_related_entry_code
1 ChemSpider 30657154
